data_7203047
loop_
_publ_author_name
'Aragoni, M. Carla'
'Arca, Massimiliano'
'Crespo, Miriam'
'Devillanova, Francesco A.'
'Hursthouse, Michael B.'
'Huth, Susanne L.'
'Isaia, Francesco'
'Lippolis, Vito'
'Verani, Gaetano'

_publ_section_title
;
 Predictable and unpredictable reactions between
 4,4&#x2032;-dipyridyldisulfide and phosphonodithioato/dithiophosphato
 NiII complexes: novel coordination polymers and the unique example of
 4,4&#x2032;-dipyridyltrisulfide
;
_journal_issue 10
_journal_name_full CrystEngComm
_journal_page_first 873
_journal_paper_doi 10.1039/b708972d
_journal_volume 9
_journal_year 2007
_chemical_formula_sum 'C28 H32 N2 Ni O4 P2 S7'
_chemical_formula_weight 805.63
_chemical_name_systematic
;
?
;
_space_group_IT_number 15
_symmetry_cell_setting monoclinic
_symmetry_space_group_name_Hall '-C 2yc'
_symmetry_space_group_name_H-M 'C 1 2/c 1'
_atom_sites_solution_hydrogens geom
_atom_sites_solution_primary direct
_atom_sites_solution_secondary difmap
_audit_creation_method SHELXL-97
_cell_angle_alpha 90.00
_cell_angle_beta 100.63(3)
_cell_angle_gamma 90.00
_cell_formula_units_Z 4
_cell_length_a 17.618(3)
_cell_length_b 8.0323(16)
_cell_length_c 25.068(5)
_cell_measurement_reflns_used 4227
_cell_measurement_temperature 120(2)
_cell_measurement_theta_max 27.48
_cell_measurement_theta_min 2.91
_cell_volume 3486.6(12)
_computing_cell_refinement 'DENZO (Otwinowski & Minor, 1997) & COLLECT (Hooft, R.W.W., 1998)'
_computing_data_collection 'COLLECT (Hooft, R.W.W., 1998)'
_computing_data_reduction 'DENZO (Otwinowski & Minor, 1997) & COLLECT (Hooft, R.W.W., 1998)'
_computing_structure_refinement 'SHELXL-97 (Sheldrick, 1997)'
_computing_structure_solution 'SHELXS-97 (Sheldrick ,1997)'
_diffrn_ambient_temperature 120(2)
_diffrn_detector_area_resol_mean 9.091
_diffrn_measured_fraction_theta_full 0.991
_diffrn_measured_fraction_theta_max 0.991
_diffrn_measurement_device_type 'Bruker-Nonius 95mm CCD camera on \k-goniostat'
_diffrn_measurement_method '\F & \w scans'
_diffrn_radiation_monochromator '10cm confocal mirrors'
_diffrn_radiation_source 'Bruker-Nonius FR591 rotating anode'
_diffrn_radiation_type MoK\a
_diffrn_radiation_wavelength 0.71073
_diffrn_reflns_av_R_equivalents 0.0363
_diffrn_reflns_av_sigmaI/netI 0.0279
_diffrn_reflns_limit_h_max 22
_diffrn_reflns_limit_h_min -22
_diffrn_reflns_limit_k_max 10
_diffrn_reflns_limit_k_min -10
_diffrn_reflns_limit_l_max 32
_diffrn_reflns_limit_l_min -32
_diffrn_reflns_number 21889
_diffrn_reflns_theta_full 27.50
_diffrn_reflns_theta_max 27.50
_diffrn_reflns_theta_min 2.98
_exptl_absorpt_coefficient_mu 1.104
_exptl_absorpt_correction_T_max 0.9783
_exptl_absorpt_correction_T_min 0.8431
_exptl_absorpt_correction_type multi-scan
_exptl_absorpt_process_details 'SADABS V2.10 (Sheldrick, G.M., 2003)'
_exptl_crystal_colour 'light green'
_exptl_crystal_density_diffrn 1.535
_exptl_crystal_density_method 'not measured'
_exptl_crystal_description 'cut shard'
_exptl_crystal_F_000 1664
_exptl_crystal_size_max 0.16
_exptl_crystal_size_mid 0.12
_exptl_crystal_size_min 0.02
_refine_diff_density_max 1.940
_refine_diff_density_min -3.941
_refine_diff_density_rms 0.583
_refine_ls_extinction_method none
_refine_ls_goodness_of_fit_ref 1.485
_refine_ls_hydrogen_treatment constr
_refine_ls_matrix_type full
_refine_ls_number_parameters 203
_refine_ls_number_reflns 3979
_refine_ls_number_restraints 0
_refine_ls_restrained_S_all 1.485
_refine_ls_R_factor_all 0.0725
_refine_ls_R_factor_gt 0.0709
_refine_ls_shift/su_max 0.000
_refine_ls_shift/su_mean 0.000
_refine_ls_structure_factor_coef Fsqd
_refine_ls_weighting_details 'calc w=1/[\s^2^(Fo^2^)+(0.1131P)^2^+2.3627P] where P=(Fo^2^+2Fc^2^)/3'
_refine_ls_weighting_scheme calc
_refine_ls_wR_factor_gt 0.1914
_refine_ls_wR_factor_ref 0.1941
_reflns_number_gt 3782
_reflns_number_total 3979
_reflns_threshold_expression >2sigma(I)
_cod_data_source_file b708972d.txt
_cod_data_source_block 04slh0877
_cod_depositor_comments
;
The following automatic conversions were performed:
'_symmetry_cell_setting' value 'Monoclinic' changed to 'monoclinic'
according to '/home/saulius/struct/CIF-dictionaries/cif_core.dic'
dictionary named 'cif_core.dic' version 2.4.1 from 2010-06-29.

Automatic conversion script
Id: cif_fix_enum 1527 2010-12-29 10:47:43Z saulius 
;
_cod_original_cell_volume 3486.6(11)
_cod_original_sg_symbol_H-M C2/c
_cod_database_code 7203047

loop_
_symmetry_equiv_pos_as_xyz
'x, y, z'
'-x, y, -z+1/2'
'x+1/2, y+1/2, z'
'-x+1/2, y+1/2, -z+1/2'
'-x, -y, -z'
'x, -y, z-1/2'
'-x+1/2, -y+1/2, -z'
'x+1/2, -y+1/2, z-1/2'

loop_
_atom_site_label
_atom_site_type_symbol
_atom_site_fract_x
_atom_site_fract_y
_atom_site_fract_z
_atom_site_U_iso_or_equiv
_atom_site_adp_type
_atom_site_occupancy
_atom_site_symmetry_multiplicity
_atom_site_calc_flag
_atom_site_refinement_flags
_atom_site_disorder_assembly
_atom_site_disorder_group
C1 C 0.12872(16) 0.7288(3) 0.15076(11) 0.0147(5) Uani 1 1 d . . .
C2 C 0.18693(16) 0.8307(4) 0.17847(11) 0.0173(5) Uani 1 1 d . . .
H2 H 0.2118 0.9084 0.1588 0.021 Uiso 1 1 calc R . .
C3 C 0.20916(16) 0.8197(4) 0.23469(11) 0.0190(6) Uani 1 1 d . . .
H3 H 0.2490 0.8893 0.2533 0.023 Uiso 1 1 calc R . .
C4 C 0.17256(17) 0.7064(4) 0.26327(11) 0.0179(6) Uani 1 1 d . . .
C5 C 0.11322(17) 0.6054(4) 0.23596(11) 0.0207(6) Uani 1 1 d . . .
H5 H 0.0876 0.5292 0.2556 0.025 Uiso 1 1 calc R . .
C6 C 0.09195(17) 0.6171(4) 0.18004(11) 0.0199(6) Uani 1 1 d . . .
H6 H 0.0518 0.5480 0.1615 0.024 Uiso 1 1 calc R . .
C7 C 0.2501(2) 0.7861(5) 0.34778(13) 0.0324(8) Uani 1 1 d . . .
H7A H 0.2976 0.7720 0.3331 0.049 Uiso 1 1 calc R . .
H7B H 0.2597 0.7536 0.3861 0.049 Uiso 1 1 calc R . .
H7C H 0.2340 0.9030 0.3445 0.049 Uiso 1 1 calc R . .
C8 C 0.15282(17) 0.9227(4) 0.00751(11) 0.0186(6) Uani 1 1 d . . .
H8A H 0.0992 0.9310 -0.0128 0.022 Uiso 1 1 calc R . .
H8B H 0.1797 0.8339 -0.0092 0.022 Uiso 1 1 calc R . .
C9 C 0.19390(16) 1.0859(4) 0.00578(12) 0.0193(6) Uani 1 1 d . . .
H9A H 0.1659 1.1733 0.0214 0.029 Uiso 1 1 calc R . .
H9B H 0.1961 1.1139 -0.0320 0.029 Uiso 1 1 calc R . .
H9C H 0.2465 1.0769 0.0268 0.029 Uiso 1 1 calc R . .
C10 C 0.01429(16) 0.2361(3) 0.08897(11) 0.0147(5) Uani 1 1 d . . .
H10 H 0.0560 0.1989 0.0729 0.018 Uiso 1 1 calc R . .
C11 C 0.00000(17) 0.1536(3) 0.13446(11) 0.0179(5) Uani 1 1 d . . .
H11 H 0.0310 0.0620 0.1492 0.021 Uiso 1 1 calc R . .
C12 C -0.06101(17) 0.2083(4) 0.15808(11) 0.0178(6) Uani 1 1 d . . .
C13 C -0.10594(17) 0.3412(4) 0.13462(11) 0.0196(6) Uani 1 1 d . . .
H13 H -0.1484 0.3800 0.1496 0.024 Uiso 1 1 calc R . .
C14 C -0.08727(16) 0.4153(4) 0.08910(11) 0.0167(5) Uani 1 1 d . . .
H14 H -0.1182 0.5056 0.0731 0.020 Uiso 1 1 calc R . .
N1 N -0.02771(13) 0.3665(3) 0.06614(9) 0.0134(4) Uani 1 1 d . . .
O1 O 0.19028(13) 0.6832(3) 0.31801(8) 0.0256(5) Uani 1 1 d . . .
O2 O 0.15292(12) 0.8841(2) 0.06464(8) 0.0174(4) Uani 1 1 d . . .
P1 P 0.10298(4) 0.72840(8) 0.07790(3) 0.0128(2) Uani 1 1 d . . .
S1 S 0.13607(4) 0.51727(8) 0.04721(3) 0.0140(2) Uani 1 1 d . . .
S2 S -0.00944(4) 0.76254(8) 0.05112(3) 0.0147(2) Uani 1 1 d . . .
S3 S -0.08837(5) 0.12316(10) 0.21694(3) 0.0236(2) Uani 1 1 d . . .
S4 S 0.0000 -0.03112(13) 0.2500 0.0226(3) Uani 1 2 d S . .
Ni1 Ni 0.0000 0.5000 0.0000 0.01086(19) Uani 1 2 d S . .

loop_
_atom_site_aniso_label
_atom_site_aniso_U_11
_atom_site_aniso_U_22
_atom_site_aniso_U_33
_atom_site_aniso_U_23
_atom_site_aniso_U_13
_atom_site_aniso_U_12
C1 0.0179(13) 0.0125(12) 0.0123(12) -0.0023(9) -0.0004(10) 0.0009(9)
C2 0.0186(12) 0.0165(13) 0.0160(12) -0.0016(10) 0.0011(10) -0.0033(10)
C3 0.0188(13) 0.0197(13) 0.0166(13) -0.0035(11) -0.0017(10) -0.0040(11)
C4 0.0215(13) 0.0179(13) 0.0124(12) -0.0009(10) -0.0017(10) 0.0027(11)
C5 0.0259(14) 0.0195(14) 0.0152(13) 0.0018(10) -0.0003(11) -0.0053(11)
C6 0.0246(14) 0.0188(13) 0.0137(13) -0.0008(10) -0.0030(10) -0.0061(11)
C7 0.043(2) 0.0348(19) 0.0132(13) -0.0005(12) -0.0104(13) -0.0102(15)
C8 0.0247(14) 0.0167(13) 0.0143(12) 0.0005(10) 0.0030(10) -0.0030(11)
C9 0.0198(13) 0.0174(13) 0.0216(13) 0.0006(11) 0.0064(10) -0.0034(10)
C10 0.0198(13) 0.0123(12) 0.0120(12) -0.0003(9) 0.0031(10) 0.0012(9)
C11 0.0249(14) 0.0151(13) 0.0136(12) 0.0013(10) 0.0033(10) 0.0009(10)
C12 0.0233(14) 0.0183(14) 0.0122(12) -0.0002(10) 0.0046(10) -0.0052(11)
C13 0.0205(13) 0.0223(14) 0.0172(13) -0.0038(11) 0.0065(10) -0.0002(11)
C14 0.0159(12) 0.0195(14) 0.0142(12) -0.0020(10) 0.0015(9) 0.0011(10)
N1 0.0165(10) 0.0125(11) 0.0104(9) -0.0019(8) 0.0005(8) 0.0001(8)
O1 0.0355(12) 0.0263(12) 0.0112(10) 0.0007(8) -0.0054(8) -0.0065(10)
O2 0.0234(10) 0.0148(9) 0.0129(9) -0.0002(7) 0.0007(7) -0.0045(8)
P1 0.0159(4) 0.0109(4) 0.0105(4) -0.0012(2) -0.0006(3) -0.0004(2)
S1 0.0153(4) 0.0128(4) 0.0129(4) -0.0015(2) 0.0001(3) 0.0023(2)
S2 0.0164(4) 0.0130(4) 0.0133(4) -0.0023(2) -0.0009(3) 0.0034(2)
S3 0.0291(4) 0.0270(4) 0.0163(4) 0.0041(3) 0.0084(3) -0.0014(3)
S4 0.0368(6) 0.0164(5) 0.0142(5) 0.000 0.0040(4) 0.000
Ni1 0.0132(3) 0.0101(3) 0.0086(3) -0.00092(14) 0.0001(2) 0.00084(15)

loop_
_atom_type_symbol
_atom_type_description
_atom_type_scat_dispersion_real
_atom_type_scat_dispersion_imag
_atom_type_scat_source
C C 0.0033 0.0016 'International Tables Vol C Tables 4.2.6.8 and 6.1.1.4'
H H 0.0000 0.0000 'International Tables Vol C Tables 4.2.6.8 and 6.1.1.4'
N N 0.0061 0.0033 'International Tables Vol C Tables 4.2.6.8 and 6.1.1.4'
O O 0.0106 0.0060 'International Tables Vol C Tables 4.2.6.8 and 6.1.1.4'
P P 0.1023 0.0942 'International Tables Vol C Tables 4.2.6.8 and 6.1.1.4'
S S 0.1246 0.1234 'International Tables Vol C Tables 4.2.6.8 and 6.1.1.4'
Ni Ni 0.3393 1.1124 'International Tables Vol C Tables 4.2.6.8 and 6.1.1.4'

loop_
_geom_angle_atom_site_label_1
_geom_angle_atom_site_label_2
_geom_angle_atom_site_label_3
_geom_angle
_geom_angle_site_symmetry_1
_geom_angle_site_symmetry_3
_geom_angle_publ_flag
C6 C1 C2 119.1(3) . . ?
C6 C1 P1 118.6(2) . . ?
C2 C1 P1 122.1(2) . . ?
C1 C2 C3 120.7(3) . . ?
C1 C2 H2 119.6 . . ?
C3 C2 H2 119.6 . . ?
C4 C3 C2 119.5(3) . . ?
C4 C3 H3 120.3 . . ?
C2 C3 H3 120.3 . . ?
O1 C4 C3 124.5(3) . . ?
O1 C4 C5 115.2(3) . . ?
C3 C4 C5 120.3(3) . . ?
C6 C5 C4 119.6(3) . . ?
C6 C5 H5 120.2 . . ?
C4 C5 H5 120.2 . . ?
C5 C6 C1 120.8(3) . . ?
C5 C6 H6 119.6 . . ?
C1 C6 H6 119.6 . . ?
O1 C7 H7A 109.5 . . ?
O1 C7 H7B 109.5 . . ?
H7A C7 H7B 109.5 . . ?
O1 C7 H7C 109.5 . . ?
H7A C7 H7C 109.5 . . ?
H7B C7 H7C 109.5 . . ?
O2 C8 C9 107.4(2) . . ?
O2 C8 H8A 110.2 . . ?
C9 C8 H8A 110.2 . . ?
O2 C8 H8B 110.2 . . ?
C9 C8 H8B 110.2 . . ?
H8A C8 H8B 108.5 . . ?
C8 C9 H9A 109.5 . . ?
C8 C9 H9B 109.5 . . ?
H9A C9 H9B 109.5 . . ?
C8 C9 H9C 109.5 . . ?
H9A C9 H9C 109.5 . . ?
H9B C9 H9C 109.5 . . ?
N1 C10 C11 123.6(3) . . ?
N1 C10 H10 118.2 . . ?
C11 C10 H10 118.2 . . ?
C10 C11 C12 118.2(3) . . ?
C10 C11 H11 120.9 . . ?
C12 C11 H11 120.9 . . ?
C11 C12 C13 119.1(3) . . ?
C11 C12 S3 125.7(2) . . ?
C13 C12 S3 115.3(2) . . ?
C14 C13 C12 118.4(3) . . ?
C14 C13 H13 120.8 . . ?
C12 C13 H13 120.8 . . ?
N1 C14 C13 123.6(3) . . ?
N1 C14 H14 118.2 . . ?
C13 C14 H14 118.2 . . ?
C14 N1 C10 117.1(2) . . ?
C14 N1 Ni1 120.09(19) . . ?
C10 N1 Ni1 122.76(18) . . ?
C4 O1 C7 117.1(2) . . ?
C8 O2 P1 117.87(17) . . ?
O2 P1 C1 99.45(12) . . ?
O2 P1 S2 111.95(8) . . ?
C1 P1 S2 113.02(10) . . ?
O2 P1 S1 111.95(9) . . ?
C1 P1 S1 110.90(9) . . ?
S2 P1 S1 109.32(4) . . ?
P1 S1 Ni1 84.59(3) . . ?
P1 S2 Ni1 84.26(3) . . ?
C12 S3 S4 105.54(10) . . ?
S3 S4 S3 105.28(7) 2 . ?
N1 Ni1 N1 180.00(13) . 5_565 ?
N1 Ni1 S1 89.82(7) . . ?
N1 Ni1 S1 90.18(7) 5_565 . ?
N1 Ni1 S1 90.18(7) . 5_565 ?
N1 Ni1 S1 89.82(7) 5_565 5_565 ?
S1 Ni1 S1 180.00(4) . 5_565 ?
N1 Ni1 S2 91.22(6) . 5_565 ?
N1 Ni1 S2 88.78(6) 5_565 5_565 ?
S1 Ni1 S2 98.22(3) . 5_565 ?
S1 Ni1 S2 81.78(3) 5_565 5_565 ?
N1 Ni1 S2 88.78(6) . . ?
N1 Ni1 S2 91.22(6) 5_565 . ?
S1 Ni1 S2 81.78(3) . . ?
S1 Ni1 S2 98.22(3) 5_565 . ?
S2 Ni1 S2 180.00(4) 5_565 . ?

loop_
_geom_bond_atom_site_label_1
_geom_bond_atom_site_label_2
_geom_bond_distance
_geom_bond_site_symmetry_2
_geom_bond_publ_flag
C1 C6 1.393(4) . ?
C1 C2 1.393(4) . ?
C1 P1 1.799(3) . ?
C2 C3 1.394(4) . ?
C2 H2 0.9500 . ?
C3 C4 1.389(4) . ?
C3 H3 0.9500 . ?
C4 O1 1.363(3) . ?
C4 C5 1.398(4) . ?
C5 C6 1.386(4) . ?
C5 H5 0.9500 . ?
C6 H6 0.9500 . ?
C7 O1 1.436(4) . ?
C7 H7A 0.9800 . ?
C7 H7B 0.9800 . ?
C7 H7C 0.9800 . ?
C8 O2 1.465(3) . ?
C8 C9 1.502(4) . ?
C8 H8A 0.9900 . ?
C8 H8B 0.9900 . ?
C9 H9A 0.9800 . ?
C9 H9B 0.9800 . ?
C9 H9C 0.9800 . ?
C10 N1 1.348(4) . ?
C10 C11 1.382(4) . ?
C10 H10 0.9500 . ?
C11 C12 1.391(4) . ?
C11 H11 0.9500 . ?
C12 C13 1.393(4) . ?
C12 S3 1.772(3) . ?
C13 C14 1.379(4) . ?
C13 H13 0.9500 . ?
C14 N1 1.345(3) . ?
C14 H14 0.9500 . ?
N1 Ni1 2.106(2) . ?
O2 P1 1.599(2) . ?
P1 S2 1.9897(11) . ?
P1 S1 1.9932(10) . ?
S1 Ni1 2.4738(10) . ?
S2 Ni1 2.4891(7) . ?
S3 S4 2.0422(11) . ?
S4 S3 2.0422(11) 2 ?
Ni1 N1 2.106(2) 5_565 ?
Ni1 S1 2.4738(10) 5_565 ?
Ni1 S2 2.4891(7) 5_565 ?
